data_2006901
loop_
_publ_author_name
'McWhannell, M. Anna'
'Rosair, Georgina M.'
'Welch, Alan J.'

_publ_contact_author
;
        Dr G. M. Rosair
        Department of Chemistry
        Heriot-Watt University
        Riccarton
        Edinburgh EH14 4AS
;
_publ_section_title 1-[Chloro(diphenylphosphino)gold(I)-<i>P</i>]-2-phenyl-1,2-dicarba-<i>closo</i>-dodecaborane(12)
_journal_issue 1
_journal_name_full 'Acta Crystallographica Section C'
_journal_page_first 13
_journal_page_last 15
_journal_paper_doi 10.1107/S0108270197013048
_journal_volume 54
_journal_year 1998
_chemical_formula_iupac '[Au Cl {(C6 H5)2 P (C8 H15 B10)}]'
_chemical_formula_sum 'C20 H25 Au B10 Cl P'
_chemical_formula_weight 636.89
_chemical_name_systematic
;
 ?
;
_space_group_IT_number 14
_symmetry_cell_setting monoclinic
_symmetry_space_group_name_Hall '-P 2yn'
_symmetry_space_group_name_H-M 'P 1 21/n 1'
_audit_creation_method SHELXL
_cell_angle_alpha 90.00
_cell_angle_beta 101.462(7)
_cell_angle_gamma 90.00
_cell_formula_units_Z 4
_cell_length_a 9.6749(8)
_cell_length_b 14.531(2)
_cell_length_c 18.053(2)
_cell_measurement_reflns_used 28
_cell_measurement_temperature 293(2)
_cell_measurement_theta_max 12.35
_cell_measurement_theta_min 4.89
_cell_volume 2487.4(5)
_computing_cell_refinement XSCANS
_computing_data_collection 'XSCANS (Siemens, 1994)'
_computing_data_reduction XSCANS
_computing_molecular_graphics SHELXTL/PC
_computing_publication_material SHELXTL/PC
_computing_structure_refinement SHELXTL/PC
_computing_structure_solution 'SHELXTL/PC (Sheldrick, 1994)'
_diffrn_ambient_temperature 293(2)
_diffrn_measurement_device 'Siemens P4'
_diffrn_measurement_method '\w scans'
_diffrn_radiation_monochromator graphite
_diffrn_radiation_source 'fine-focus sealed tube'
_diffrn_radiation_type MoK\a
_diffrn_radiation_wavelength 0.71073
_diffrn_reflns_av_R_equivalents 0.0679
_diffrn_reflns_av_sigmaI/netI 0.0977
_diffrn_reflns_limit_h_max 11
_diffrn_reflns_limit_h_min -1
_diffrn_reflns_limit_k_max 17
_diffrn_reflns_limit_k_min -1
_diffrn_reflns_limit_l_max 21
_diffrn_reflns_limit_l_min -21
_diffrn_reflns_number 5694
_diffrn_reflns_theta_max 25.00
_diffrn_reflns_theta_min 1.81
_diffrn_standards_decay_% 5.77
_diffrn_standards_interval_count 97
_diffrn_standards_number 3
_exptl_absorpt_coefficient_mu 6.095
_exptl_absorpt_correction_T_max 0.6188
_exptl_absorpt_correction_T_min 0.1474
_exptl_absorpt_correction_type integration
_exptl_crystal_colour colourless
_exptl_crystal_density_diffrn 1.701
_exptl_crystal_density_meas ?
_exptl_crystal_description plate
_exptl_crystal_F_000 1224
_exptl_crystal_size_max 0.62
_exptl_crystal_size_mid 0.44
_exptl_crystal_size_min 0.15
_refine_diff_density_max 0.979
_refine_diff_density_min -1.756
_refine_ls_extinction_method none
_refine_ls_goodness_of_fit_all 1.050
_refine_ls_goodness_of_fit_obs 1.091
_refine_ls_hydrogen_treatment constr
_refine_ls_matrix_type full
_refine_ls_number_parameters 298
_refine_ls_number_reflns 4366
_refine_ls_number_restraints 0
_refine_ls_restrained_S_all 1.050
_refine_ls_restrained_S_obs 1.091
_refine_ls_R_factor_all 0.0993
_refine_ls_R_factor_obs .0510
_refine_ls_shift/esd_max -0.001
_refine_ls_shift/esd_mean 0.000
_refine_ls_structure_factor_coef Fsqd
_refine_ls_weighting_details 'w=1/[\s^2^(Fo^2^)+(0.0432P)^2^] where P=(Fo^2^+2Fc^2^)/3'
_refine_ls_weighting_scheme calc
_refine_ls_wR_factor_all 0.1156
_refine_ls_wR_factor_obs .0960
_reflns_number_observed 2887
_reflns_number_total 4366
_reflns_observed_criterion I>2sigma(I)
_cod_data_source_file ab1516.cif
_cod_data_source_block global
_cod_depositor_comments
;
The following automatic conversions were performed:
'_symmetry_cell_setting' value 'Monoclinic' changed to 'monoclinic'
according to '/home/saulius/struct/CIF-dictionaries/cif_core.dic'
dictionary named 'cif_core.dic' version 2.4.1 from 2010-06-29.

Automatic conversion script
Id: cif_fix_enum 1527 2010-12-29 10:47:43Z saulius 

The following automatic conversions were performed:

'_symmetry_cell_setting' value 'Monoclinic' changed to 'monoclinic'
according to /home/saulius/struct/CIF-dictionaries/cif_core.dic
dictionary named 'cif_core.dic' version 2.4.1 from 2010-06-29.

Automatic conversion script
Id: cif_fix_values 1715 2011-07-08 13:25:40Z adriana 

The following automatic conversions were performed:

'_exptl_crystal_density_meas' value 'not measured' was changed to '?'
- the value is perceived as not measured.

Automatic conversion script
Id: cif_fix_values 3008 2015-01-20 13:52:24Z robertas 

The following automatic conversions were performed:

'_refine_ls_weighting_scheme' value 'calc
w=1/[\s^2^(Fo^2^)+(0.0432P)^2^] where P=(Fo^2^+2Fc^2^)/3' was changed
to 'calc'. New tag '_refine_ls_weighting_details' was created. The
value of the new tag was set to 'w=1/[\s^2^(Fo^2^)+(0.0432P)^2^]
where P=(Fo^2^+2Fc^2^)/3'.

Automatic conversion script
Id: cif_fix_values 3143 2015-03-26 13:38:13Z robertas 
;
_cod_original_cell_volume 2487.4(4)
_cod_original_sg_symbol_H-M 'P 21/n'
_cod_database_code 2006901

loop_
_symmetry_equiv_pos_as_xyz
'x, y, z'
'-x+1/2, y+1/2, -z+1/2'
'-x, -y, -z'
'x-1/2, -y-1/2, z-1/2'

loop_
_atom_site_aniso_label
_atom_site_aniso_U_11
_atom_site_aniso_U_22
_atom_site_aniso_U_33
_atom_site_aniso_U_12
_atom_site_aniso_U_13
_atom_site_aniso_U_23
Au1 .0347(2) .0361(2) .0349(2) .0000(2) .00150(12) .0052(3)
P1 .0300(11) .0365(14) .0289(12) .0025(11) .0054(10) -.0005(12)
Cl1 .051(2) .050(2) .065(2) .0048(14) -.0075(15) .018(2)
C1 .031(4) .035(6) .028(5) .004(4) .004(4) -.008(4)
C2 .025(4) .045(6) .032(5) .001(4) .007(4) .001(5)
B3 .033(5) .023(5) .047(7) -.003(5) .008(5) .003(5)
B4 .032(5) .052(8) .030(6) -.003(6) .001(5) .012(6)
B5 .026(4) .050(7) .028(5) -.003(6) .007(4) .004(6)
B6 .033(5) .050(8) .035(6) .001(5) .011(5) -.007(6)
B7 .049(7) .035(6) .065(11) -.014(6) .006(7) .009(7)
B8 .043(6) .043(7) .072(10) .009(6) .017(7) .013(8)
B9 .039(6) .085(12) .033(7) -.005(7) .010(5) .031(8)
B10 .041(6) .079(11) .027(6) -.001(7) .013(5) .011(7)
B11 .030(5) .060(8) .036(7) .006(6) .016(5) .006(6)
B12 .042(6) .050(8) .041(7) -.004(6) .006(6) .014(7)
C21 .039(5) .045(7) .028(5) -.018(5) -.005(4) .003(5)
C22 .058(7) .065(8) .033(6) -.010(7) -.006(5) -.004(6)
C23 .093(11) .080(10) .032(7) -.020(10) -.004(7) -.010(7)
C24 .072(9) .094(14) .046(8) -.021(9) -.012(7) .014(9)
C25 .058(7) .055(8) .064(9) .004(7) -.001(7) .035(8)
C26 .039(5) .053(7) .054(7) .002(5) .003(5) .007(7)
C31 .035(5) .041(7) .030(5) -.005(4) .016(4) -.005(5)
C32 .046(6) .058(8) .039(6) .004(6) .013(5) -.013(6)
C33 .042(6) .043(7) .081(10) .002(5) .030(6) .001(7)
C34 .069(8) .060(8) .060(8) -.006(7) .042(7) -.022(7)
C35 .081(9) .043(7) .038(6) -.002(7) .037(7) -.001(6)
C36 .048(6) .068(9) .034(6) -.004(7) .008(5) .001(7)
C41 .029(4) .041(6) .034(5) -.003(4) .005(4) .006(5)
C42 .035(6) .078(10) .081(11) .006(7) -.001(6) -.028(9)
C43 .051(8) .096(15) .117(16) .001(9) -.028(9) -.034(14)
C44 .074(10) .076(12) .074(11) -.028(9) -.044(9) .006(10)
C45 .077(8) .041(7) .052(7) -.010(7) .014(7) -.022(6)
C46 .045(6) .043(6) .064(8) -.001(5) .000(6) .009(6)

loop_
_atom_site_label
_atom_site_fract_x
_atom_site_fract_y
_atom_site_fract_z
_atom_site_U_iso_or_equiv
_atom_site_thermal_displace_type
_atom_site_calc_flag
_atom_site_refinement_flags
_atom_site_occupancy
_atom_site_disorder_group
_atom_site_type_symbol
Au1 -.07440(4) -.57751(3) -.18275(3) .03597(12) Uani d . 1 . Au
P1 -.2133(3) -.4784(2) -.25742(15) .0318(6) Uani d . 1 . P
Cl1 .0536(3) -.6817(2) -.1030(2) .0580(9) Uani d . 1 . Cl
C1 -.1154(10) -.4001(7) -.3139(6) .032(2) Uani d . 1 . C
C2 .0551(10) -.3665(8) -.2715(6) .034(2) Uani d . 1 . C
B3 -.0857(12) -.2881(8) -.2816(8) .034(3) Uani d . 1 . B
H3 -.1261(12) -.2590(8) -.2337(8) .041 Uiso calc R 1 . H
B4 -.1956(12) -.3163(10) -.3697(7) .039(3) Uani d . 1 . B
H4 -.3099(12) -.3038(10) -.3790(7) .046 Uiso calc R 1 . H
B5 -.1268(10) -.4122(10) -.4090(6) .034(3) Uani d . 1 . B
H5 -.1952(10) -.4622(10) -.4446(6) .041 Uiso calc R 1 . H
B6 .0271(12) -.4473(10) -.3443(7) .039(3) Uani d . 1 . B
H6 .0568(12) -.5202(10) -.3362(7) .046 Uiso calc R 1 . H
B7 .0858(15) -.2572(10) -.3017(9) .050(4) Uani d . 1 . B
H7 .1550(15) -.2065(10) -.2674(9) .060 Uiso calc R 1 . H
B8 -.0742(14) -.2262(11) -.3650(10) .052(4) Uani d . 1 . B
H8 -.1098(14) -.1542(11) -.3719(10) .062 Uiso calc R 1 . H
B9 -.0974(14) -.3026(13) -.4418(8) .052(4) Uani d . 1 . B
H9 -.1469(14) -.2810(13) -.4993(8) .062 Uiso calc R 1 . H
B10 .0427(14) -.3823(13) -.4245(8) .048(4) Uani d . 1 . B
H10 .0861(14) -.4134(13) -.4706(8) .058 Uiso calc R 1 . H
B11 .1543(12) -.3561(11) -.3396(7) .041(3) Uani d . 1 . B
H11 .2682(12) -.3702(11) -.3296(7) .049 Uiso calc R 1 . H
B12 .0743(13) -.2661(11) -.4001(8) .044(3) Uani d . 1 . B
H12 .1355(13) -.2205(11) -.4300(8) .053 Uiso calc R 1 . H
C21 .1223(11) -.3970(8) -.1928(6) .039(3) Uani d . 1 . C
C22 .0890(14) -.3598(10) -.1290(7) .054(3) Uani d . 1 . C
H22 .0149(14) -.3180(10) -.1340(7) .065 Uiso calc R 1 . H
C23 .1621(18) -.3825(12) -.0569(8) .071(4) Uani d . 1 . C
H23 .1390(18) -.3561(12) -.0140(8) .085 Uiso calc R 1 . H
C24 .2705(17) -.4458(12) -.0515(9) .074(5) Uani d . 1 . C
H24 .3221(17) -.4609(12) -.0039(9) .089 Uiso calc R 1 . H
C25 .3033(14) -.4857(10) -.1117(9) .061(4) Uani d . 1 . C
H25 .3755(14) -.5289(10) -.1061(9) .073 Uiso calc R 1 . H
C26 .2285(12) -.4623(9) -.1842(8) .049(3) Uani d . 1 . C
H26 .2505(12) -.4908(9) -.2265(8) .059 Uiso calc R 1 . H
C31 -.3098(10) -.4032(7) -.2048(6) .034(2) Uani d . 1 . C
C32 -.4110(12) -.3391(10) -.2374(7) .047(3) Uani d . 1 . C
H32 -.4295(12) -.3299(10) -.2894(7) .056 Uiso calc R 1 . H
C33 -.4829(13) -.2900(9) -.1930(9) .053(3) Uani d . 1 . C
H33 -.5534(13) -.2493(9) -.2149(9) .063 Uiso calc R 1 . H
C34 -.4516(15) -.3005(10) -.1162(8) .059(4) Uani d . 1 . C
H34 -.5017(15) -.2661(10) -.0870(8) .071 Uiso calc R 1 . H
C35 -.3500(15) -.3594(9) -.0807(7) .050(3) Uani d . 1 . C
H35 -.3284(15) -.3643(9) -.0283(7) .060 Uiso calc R 1 . H
C36 -.2799(12) -.4118(11) -.1261(7) .050(3) Uani d . 1 . C
H36 -.2114(12) -.4536(11) -.1035(7) .060 Uiso calc R 1 . H
C41 -.3388(10) -.5368(8) -.3305(6) .035(2) Uani d . 1 . C
C42 -.4812(12) -.5170(12) -.3496(9) .066(4) Uani d . 1 . C
H42 -.5194(12) -.4717(12) -.3233(9) .079 Uiso calc R 1 . H
C43 -.5657(16) -.5634(14) -.4068(12) .094(7) Uani d . 1 . C
H43 -.6613(16) -.5491(14) -.4186(12) .113 Uiso calc R 1 . H
C44 -.5146(17) -.6306(13) -.4474(10) .083(6) Uani d . 1 . C
H44 -.5731(17) -.6606(13) -.4873(10) .099 Uiso calc R 1 . H
C45 -.3756(15) -.6519(9) -.4274(8) .056(3) Uani d . 1 . C
H45 -.3387(15) -.6974(9) -.4541(8) .068 Uiso calc R 1 . H
C46 -.2891(13) -.6086(9) -.3698(8) .052(3) Uani d . 1 . C
H46 -.1954(13) -.6269(9) -.3560(8) .062 Uiso calc R 1 . H

loop_
_atom_type_symbol
_atom_type_description
_atom_type_scat_dispersion_real
_atom_type_scat_dispersion_imag
_atom_type_scat_source
C C 0.0033 0.0016 'International Tables Vol C Tables 4.2.6.8 and 6.1.1.4'
H H 0.0000 0.0000 'International Tables Vol C Tables 4.2.6.8 and 6.1.1.4'
B B 0.0013 0.0007 'International Tables Vol C Tables 4.2.6.8 and 6.1.1.4'
P P 0.1023 0.0942 'International Tables Vol C Tables 4.2.6.8 and 6.1.1.4'
Cl Cl 0.1484 0.1585 'International Tables Vol C Tables 4.2.6.8 and 6.1.1.4'
Au Au -2.0133 8.8022 'International Tables Vol C Tables 4.2.6.8 and 6.1.1.4'

loop_
_geom_angle_atom_site_label_1
_geom_angle_atom_site_label_2
_geom_angle_atom_site_label_3
_geom_angle
_geom_angle_publ_flag
P1 Au1 Cl1 175.84(12) y
C41 P1 C31 108.8(5) y
C41 P1 C1 102.8(5) y
C31 P1 C1 106.4(5) y
C41 P1 Au1 111.9(4) y
C31 P1 Au1 112.4(4) y
C1 P1 Au1 113.9(3) y
B4 C1 B5 62.6(7) ?
B4 C1 B6 113.8(9) ?
B5 C1 B6 62.3(6) ?
B4 C1 B3 62.9(7) ?
B5 C1 B3 114.2(9) ?
B6 C1 B3 113.0(8) ?
B4 C1 C2 110.3(8) ?
B5 C1 C2 109.7(7) ?
B6 C1 C2 60.3(6) ?
B3 C1 C2 60.7(6) ?
B4 C1 P1 122.5(7) y
B5 C1 P1 122.5(7) y
B6 C1 P1 116.6(7) y
B3 C1 P1 116.6(7) y
C2 C1 P1 117.4(7) y
C21 C2 B11 120.3(9) ?
C21 C2 B7 120.0(10) ?
B11 C2 B7 62.2(8) ?
C21 C2 B6 119.1(10) ?
B11 C2 B6 62.8(8) ?
B7 C2 B6 113.1(9) ?
C21 C2 C1 121.7(9) ?
B11 C2 C1 109.0(8) ?
B7 C2 C1 109.0(8) ?
B6 C2 C1 59.3(6) ?
C21 C2 B3 118.0(9) ?
B11 C2 B3 113.7(9) ?
B7 C2 B3 63.2(8) ?
B6 C2 B3 111.0(8) ?
C1 C2 B3 59.4(6) ?
C1 B3 C2 59.9(6) ?
C1 B3 B4 56.8(7) ?
C2 B3 B4 104.9(9) ?
C1 B3 B8 102.9(10) ?
C2 B3 B8 103.7(9) ?
B4 B3 B8 59.0(8) ?
C1 B3 B7 105.1(9) ?
C2 B3 B7 57.5(7) ?
B4 B3 B7 106.5(10) ?
B8 B3 B7 59.6(7) ?
C1 B4 B8 106.8(8) ?
C1 B4 B5 59.7(7) ?
B8 B4 B5 108.0(9) ?
C1 B4 B9 105.8(9) ?
B8 B4 B9 59.8(9) ?
B5 B4 B9 59.3(9) ?
C1 B4 B3 60.3(6) ?
B8 B4 B3 60.5(8) ?
B5 B4 B3 109.7(8) ?
B9 B4 B3 108.7(9) ?
C1 B5 B9 105.4(10) ?
C1 B5 B4 57.7(6) ?
B9 B5 B4 60.8(8) ?
C1 B5 B10 104.9(8) ?
B9 B5 B10 60.2(8) ?
B4 B5 B10 107.8(10) ?
C1 B5 B6 59.3(6) ?
B9 B5 B6 108.3(9) ?
B4 B5 B6 107.3(8) ?
B10 B5 B6 59.5(7) ?
C1 B6 C2 60.4(6) ?
C1 B6 B10 104.7(9) ?
C2 B6 B10 103.5(10) ?
C1 B6 B5 58.4(6) ?
C2 B6 B5 106.7(9) ?
B10 B6 B5 60.2(7) ?
C1 B6 B11 106.0(9) ?
C2 B6 B11 57.8(7) ?
B10 B6 B11 58.3(8) ?
B5 B6 B11 107.2(10) ?
C2 B7 B12 105.7(10) ?
C2 B7 B11 58.5(7) ?
B12 B7 B11 60.4(8) ?
C2 B7 B8 104.6(9) ?
B12 B7 B8 60.1(8) ?
B11 B7 B8 107.4(11) ?
C2 B7 B3 59.3(6) ?
B12 B7 B3 107.8(9) ?
B11 B7 B3 107.6(9) ?
B8 B7 B3 58.9(8) ?
B4 B8 B9 60.6(8) ?
B4 B8 B3 60.5(7) ?
B9 B8 B3 109.2(10) ?
B4 B8 B12 108.7(11) ?
B9 B8 B12 59.9(8) ?
B3 B8 B12 109.1(10) ?
B4 B8 B7 109.3(10) ?
B9 B8 B7 107.7(10) ?
B3 B8 B7 61.5(8) ?
B12 B8 B7 59.2(8) ?
B5 B9 B8 108.3(9) ?
B5 B9 B10 60.7(8) ?
B8 B9 B10 107.6(10) ?
B5 B9 B12 109.5(9) ?
B8 B9 B12 60.7(8) ?
B10 B9 B12 59.7(8) ?
B5 B9 B4 60.0(7) ?
B8 B9 B4 59.5(8) ?
B10 B9 B4 107.6(10) ?
B12 B9 B4 108.5(10) ?
B11 B10 B12 61.3(8) ?
B11 B10 B6 62.0(7) ?
B12 B10 B6 110.4(10) ?
B11 B10 B9 109.5(12) ?
B12 B10 B9 60.2(9) ?
B6 B10 B9 108.0(9) ?
B11 B10 B5 110.3(9) ?
B12 B10 B5 108.5(11) ?
B6 B10 B5 60.3(7) ?
B9 B10 B5 59.1(8) ?
C2 B11 B10 106.0(9) ?
C2 B11 B7 59.2(7) ?
B10 B11 B7 107.7(10) ?
C2 B11 B12 105.5(9) ?
B10 B11 B12 60.0(9) ?
B7 B11 B12 59.4(8) ?
C2 B11 B6 59.5(7) ?
B10 B11 B6 59.8(8) ?
B7 B11 B6 108.0(8) ?
B12 B11 B6 107.6(9) ?
B10 B12 B7 107.3(10) ?
B10 B12 B9 60.1(9) ?
B7 B12 B9 108.5(10) ?
B10 B12 B8 106.9(10) ?
B7 B12 B8 60.7(9) ?
B9 B12 B8 59.4(9) ?
B10 B12 B11 58.7(8) ?
B7 B12 B11 60.2(8) ?
B9 B12 B11 107.4(10) ?
B8 B12 B11 107.8(10) ?
C22 C21 C26 118.0(12) ?
C22 C21 C2 123.2(11) ?
C26 C21 C2 118.7(11) ?
C21 C22 C23 122.2(15) ?
C24 C23 C22 117.4(15) ?
C25 C24 C23 122.3(14) ?
C24 C25 C26 119.7(14) ?
C21 C26 C25 120.3(14) ?
C32 C31 C36 118.4(10) ?
C32 C31 P1 124.7(8) ?
C36 C31 P1 116.9(9) ?
C33 C32 C31 119.9(12) ?
C32 C33 C34 120.1(13) ?
C35 C34 C33 122.7(12) ?
C34 C35 C36 117.2(12) ?
C35 C36 C31 121.5(12) ?
C42 C41 C46 117.0(12) ?
C42 C41 P1 124.9(11) ?
C46 C41 P1 118.0(8) ?
C43 C42 C41 120.3(15) ?
C42 C43 C44 122.1(14) ?
C45 C44 C43 117.6(14) ?
C46 C45 C44 121.8(15) ?
C45 C46 C41 120.9(12) ?

loop_
_geom_bond_atom_site_label_1
_geom_bond_atom_site_label_2
_geom_bond_site_symmetry_2
_geom_bond_distance
_geom_bond_publ_flag
Au1 P1 . 2.232(3) y
Au1 Cl1 . 2.279(3) y
P1 C41 . 1.816(11) y
P1 C31 . 1.822(10) y
P1 C1 . 1.902(11) y
C1 B4 . 1.670(15) y
C1 B5 . 1.707(14) y
C1 B6 . 1.724(14) y
C1 B3 . 1.734(15) y
C1 C2 . 1.744(13) y
C2 C21 . 1.506(14) y
C2 B11 . 1.71(2) y
C2 B7 . 1.72(2) y
C2 B6 . 1.74(2) y
C2 B3 . 1.76(2) y
B3 B4 . 1.78(2) y
B3 B8 . 1.78(2) y
B3 B7 . 1.82(2) y
B4 B8 . 1.75(2) y
B4 B5 . 1.75(2) y
B4 B9 . 1.77(2) y
B5 B9 . 1.74(2) y
B5 B10 . 1.77(2) y
B5 B6 . 1.77(2) y
B6 B10 . 1.76(2) y
B6 B11 . 1.80(2) y
B7 B12 . 1.76(2) y
B7 B11 . 1.78(2) y
B7 B8 . 1.79(2) y
B8 B9 . 1.76(2) y
B8 B12 . 1.78(2) y
B9 B10 . 1.76(2) y
B9 B12 . 1.76(2) y
B10 B11 . 1.73(2) y
B10 B12 . 1.76(2) y
B11 B12 . 1.78(2) y
C21 C22 . 1.37(2) ?
C21 C26 . 1.38(2) ?
C22 C23 . 1.39(2) ?
C23 C24 . 1.38(2) ?
C24 C25 . 1.33(2) ?
C25 C26 . 1.40(2) ?
C31 C32 . 1.39(2) ?
C31 C36 . 1.399(15) ?
C32 C33 . 1.36(2) ?
C33 C34 . 1.37(2) ?
C34 C35 . 1.36(2) ?
C35 C36 . 1.39(2) ?
C41 C42 . 1.38(2) ?
C41 C46 . 1.40(2) ?
C42 C43 . 1.36(2) ?
C43 C44 . 1.37(3) ?
C44 C45 . 1.36(2) ?
C45 C46 . 1.35(2) ?
